data_4034176
loop_
_publ_author_name
'Zhou, Jing'
'Zhang, Hong'
'Chen, Xue-Lian'
'Qu, Ya-Li'
'Zhu, Qianqian'
'Feng, Chen-Guo'
'Chen, Ya-Jing'

_publ_section_title
;
 Regio- and Diastereoselective Access to 4-Imidazolidinones via an
 Aza-Mannich Initiated Cyclization of Sulfamate-Derived Cyclic Imines with
 \a-Halo Hydroxamates.
;
_journal_issue 14
_journal_name_full 'The Journal of organic chemistry'
_journal_page_first 9179
_journal_page_last 9187
_journal_paper_doi 10.1021/acs.joc.9b01128
_journal_volume 84
_journal_year 2019
_chemical_formula_sum 'C17 H15 Br N2 O5 S'
_chemical_formula_weight 439.28
_space_group_crystal_system monoclinic
_space_group_IT_number 14
_space_group_name_Hall '-P 2ybc'
_space_group_name_H-M_alt 'P 1 21/c 1'
_atom_sites_solution_hydrogens geom
_cell_angle_alpha 90
_cell_angle_beta 114.1790(10)
_cell_angle_gamma 90
_cell_formula_units_Z 4
_cell_length_a 8.2432(2)
_cell_length_b 30.8623(9)
_cell_length_c 7.5935(2)
_cell_measurement_reflns_used 9772
_cell_measurement_temperature 158.(2)
_cell_measurement_theta_max 74.5581
_cell_measurement_theta_min 4.2977
_cell_volume 1762.34(8)
_computing_cell_refinement 'SAINT V8.38A (Bruker AXS Inc., 2017)'
_computing_data_reduction 'SAINT V8.38A (Bruker AXS Inc., 2017)'
_computing_molecular_graphics 'shelXle (C.B. Huebschle, rev 882)'
_computing_structure_refinement 'SHELXL-2017/1 (Sheldrick, 2017)'
_computing_structure_solution 'SHELXT 2014/5 (Sheldrick, 2014)'
_diffrn_ambient_temperature 158.(2)
_diffrn_detector_area_resol_mean 7.3910
_diffrn_measured_fraction_theta_full 0.992
_diffrn_measured_fraction_theta_max 0.992
_diffrn_measurement_device_type 'd8 venture'
_diffrn_radiation_type 'cu k\a'
_diffrn_radiation_wavelength 1.54178
_diffrn_reflns_av_R_equivalents 0.0487
_diffrn_reflns_av_unetI/netI 0.0305
_diffrn_reflns_limit_h_max 9
_diffrn_reflns_limit_h_min -10
_diffrn_reflns_limit_k_max 36
_diffrn_reflns_limit_k_min -38
_diffrn_reflns_limit_l_max 8
_diffrn_reflns_limit_l_min -9
_diffrn_reflns_number 24749
_diffrn_reflns_theta_full 74.55
_diffrn_reflns_theta_max 74.55
_diffrn_reflns_theta_min 5.73
_exptl_absorpt_coefficient_mu 4.579
_exptl_absorpt_correction_T_max 0.66
_exptl_absorpt_correction_T_min 0.40
_exptl_absorpt_correction_type multi-scan
_exptl_absorpt_process_details
;
SADABS-2016/2 - Bruker AXS area detector scaling and absorption correction
;
_exptl_crystal_colour 'clear light colourless'
_exptl_crystal_density_diffrn 1.656
_exptl_crystal_density_method 'not measured'
_exptl_crystal_description BLOCK
_exptl_crystal_F_000 888
_exptl_crystal_size_max 0.200
_exptl_crystal_size_mid 0.100
_exptl_crystal_size_min 0.100
_refine_diff_density_max 1.336
_refine_diff_density_min -0.981
_refine_ls_extinction_method none
_refine_ls_goodness_of_fit_ref 1.162
_refine_ls_hydrogen_treatment constr
_refine_ls_matrix_type full
_refine_ls_number_parameters 236
_refine_ls_number_reflns 3573
_refine_ls_number_restraints 0
_refine_ls_restrained_S_all 1.162
_refine_ls_R_factor_all 0.0385
_refine_ls_R_factor_gt 0.0384
_refine_ls_shift/su_max 0.001
_refine_ls_shift/su_mean 0.000
_refine_ls_structure_factor_coef Fsqd
_refine_ls_weighting_details 'w=1/[\s^2^(Fo^2^)+(0.0546P)^2^+1.6459P] where P=(Fo^2^+2Fc^2^)/3'
_refine_ls_weighting_scheme calc
_refine_ls_wR_factor_gt 0.1007
_refine_ls_wR_factor_ref 0.1008
_reflns_number_gt 3556
_reflns_number_total 3573
_reflns_threshold_expression 'I > 2\s(I)'
_cod_data_source_file jo9b01128_si_002.cif
_cod_data_source_block 20190125FCG572
_cod_depositor_comments
;
The following automatic conversions were performed:

data item '_exptl_absorpt_correction_type' value 'Multi-Scan' was
changed to 'multi-scan' in accordance with the
/home/data/users/saulius/crontab/automatic-downloads/current/ACS/lib/dictionaries/cif_core.dic
dictionary named 'cif_core.dic' version 2.4.2 last updated on
2011-04-26.

Automatic conversion script
Id: cif_fix_values 6909 2019-04-08 15:41:33Z antanas 
;
_cod_database_code 4034176

loop_
_space_group_symop_operation_xyz
'x, y, z'
'-x, y+1/2, -z+1/2'
'-x, -y, -z'
'x, -y-1/2, z-1/2'

loop_
_atom_site_type_symbol
_atom_site_label
_atom_site_fract_x
_atom_site_fract_y
_atom_site_fract_z
_atom_site_U_iso_or_equiv
_atom_site_adp_type
_atom_site_calc_flag
_atom_site_refinement_flags_adp
_atom_site_refinement_flags_posn
_atom_site_occupancy
Br Br1 0.92253(3) 0.25726(2) 0.52094(4) 0.02375(12) Uani d . . 1
S S1 0.23678(6) 0.35864(2) 0.63657(7) 0.01621(14) Uani d . . 1
O O1 0.6324(2) 0.41471(5) 0.3575(2) 0.0205(3) Uani d . . 1
O O2 0.21833(19) 0.32614(5) 0.4648(2) 0.0184(3) Uani d . . 1
N N2 0.4912(3) 0.41236(6) 0.4130(3) 0.0201(4) Uani d . . 1
O O3 0.3509(2) 0.47449(6) 0.2608(3) 0.0352(4) Uani d . . 1
O O4 0.3375(2) 0.33698(5) 0.8138(2) 0.0236(3) Uani d . . 1
O O5 0.0626(2) 0.37393(5) 0.5933(3) 0.0235(4) Uani d . . 1
N N1 0.3548(2) 0.39817(6) 0.6110(3) 0.0158(4) Uani d . . 1
C C1 0.9926(3) 0.40899(9) -0.0275(4) 0.0286(5) Uani d . . 1
H H1 1.084011 0.411874 -0.072431 0.034 Uiso calc U R 1
C C2 0.9660(3) 0.36969(9) 0.0431(4) 0.0294(5) Uani d . . 1
H H16 1.038911 0.345587 0.046699 0.035 Uiso calc U R 1
C C3 0.8323(3) 0.36536(8) 0.1092(3) 0.0254(5) Uani d . . 1
H H3 0.814972 0.338313 0.15868 0.03 Uiso calc U R 1
C C4 0.7243(3) 0.40028(8) 0.1032(3) 0.0201(4) Uani d . . 1
C C5 0.5753(3) 0.39526(9) 0.1659(3) 0.0278(5) Uani d . . 1
H H6 0.467226 0.410008 0.073624 0.033 Uiso calc U R 1
H H15 0.547486 0.364194 0.170831 0.033 Uiso calc U R 1
C C7 0.5161(3) 0.38593(7) 0.5807(3) 0.0145(4) Uani d . . 1
H H13 0.625446 0.395354 0.693642 0.017 Uiso calc U R 1
C C8 0.5298(3) 0.33832(7) 0.5393(3) 0.0143(4) Uani d . . 1
C C9 0.6928(3) 0.32195(7) 0.5559(3) 0.0163(4) Uani d . . 1
H H7 0.79585 0.33974 0.60191 0.02 Uiso calc U R 1
C C10 0.7021(3) 0.27922(7) 0.5041(3) 0.0173(4) Uani d . . 1
C C11 0.5550(3) 0.25198(8) 0.4401(4) 0.0203(5) Uani d . . 1
H H2 0.564827 0.222864 0.405005 0.024 Uiso calc U R 1
C C12 0.7521(3) 0.44003(8) 0.0312(3) 0.0212(4) Uani d . . 1
H H4 0.678909 0.464171 0.026451 0.025 Uiso calc U R 1
C C13 0.8865(3) 0.44426(8) -0.0333(4) 0.0257(5) Uani d . . 1
H H5 0.905753 0.471312 -0.081277 0.031 Uiso calc U R 1
C C14 0.3932(3) 0.26799(8) 0.4282(3) 0.0194(4) Uani d . . 1
H H8 0.291118 0.249908 0.387149 0.023 Uiso calc U R 1
C C15 0.3839(3) 0.31079(7) 0.4774(3) 0.0156(4) Uani d . . 1
C C16 0.2583(3) 0.43515(7) 0.4833(3) 0.0209(5) Uani d . . 1
H H9 0.136903 0.42556 0.392257 0.025 Uiso calc U R 1
C C17 0.3700(3) 0.44475(7) 0.3718(3) 0.0214(5) Uani d . . 1
C C18 0.2434(4) 0.47381(8) 0.5988(5) 0.0346(6) Uani d . . 1
H H12 0.167388 0.466315 0.665366 0.052 Uiso calc U R 1
H H11 0.191223 0.498293 0.511745 0.052 Uiso calc U R 1
H H10 0.361936 0.481812 0.694173 0.052 Uiso calc U R 1

loop_
_atom_site_aniso_label
_atom_site_aniso_U_11
_atom_site_aniso_U_22
_atom_site_aniso_U_33
_atom_site_aniso_U_12
_atom_site_aniso_U_13
_atom_site_aniso_U_23
Br1 0.01646(16) 0.02328(17) 0.03606(18) 0.00267(8) 0.01538(12) -0.00278(9)
S1 0.0118(2) 0.0181(3) 0.0207(3) -0.00072(18) 0.0086(2) 0.00018(18)
O1 0.0190(7) 0.0244(8) 0.0234(8) -0.0062(6) 0.0141(6) -0.0036(6)
O2 0.0079(6) 0.0221(8) 0.0244(8) -0.0025(6) 0.0058(6) -0.0050(6)
N2 0.0177(9) 0.0216(9) 0.0259(10) 0.0012(7) 0.0140(8) 0.0046(7)
O3 0.0273(9) 0.0305(9) 0.0488(12) 0.0044(8) 0.0165(8) 0.0199(9)
O4 0.0267(9) 0.0237(8) 0.0217(8) 0.0020(7) 0.0112(7) 0.0050(6)
O5 0.0142(7) 0.0254(8) 0.0351(9) -0.0003(6) 0.0144(7) 0.0006(7)
N1 0.0107(8) 0.0154(8) 0.0227(9) -0.0003(6) 0.0083(7) 0.0001(7)
C1 0.0190(11) 0.0452(15) 0.0241(12) -0.0067(10) 0.0114(9) -0.0074(10)
C2 0.0234(12) 0.0329(13) 0.0289(12) 0.0072(10) 0.0075(10) -0.0053(10)
C3 0.0292(12) 0.0218(11) 0.0235(11) -0.0013(9) 0.0091(9) 0.0010(9)
C4 0.0184(10) 0.0248(11) 0.0163(10) -0.0041(8) 0.0063(8) -0.0019(8)
C5 0.0228(11) 0.0413(14) 0.0214(11) -0.0109(10) 0.0112(9) -0.0092(10)
C7 0.0095(9) 0.0157(9) 0.0187(10) -0.0013(7) 0.0061(7) -0.0017(7)
C8 0.0106(9) 0.0169(10) 0.0148(9) -0.0017(7) 0.0046(7) -0.0010(7)
C9 0.0104(9) 0.0179(10) 0.0196(10) -0.0018(7) 0.0051(8) -0.0008(8)
C10 0.0133(9) 0.0199(10) 0.0199(10) 0.0012(8) 0.0081(8) -0.0007(8)
C11 0.0192(11) 0.0182(10) 0.0233(11) -0.0024(8) 0.0084(9) -0.0057(8)
C12 0.0213(11) 0.0207(11) 0.0203(10) -0.0006(8) 0.0072(9) -0.0025(8)
C13 0.0258(12) 0.0273(12) 0.0236(11) -0.0094(9) 0.0097(9) -0.0010(9)
C14 0.0137(10) 0.0197(10) 0.0231(11) -0.0068(8) 0.0057(8) -0.0051(8)
C15 0.0077(9) 0.0207(10) 0.0168(9) 0.0000(8) 0.0033(7) -0.0007(8)
C16 0.0124(9) 0.0176(10) 0.0308(12) 0.0017(8) 0.0070(9) 0.0040(9)
C17 0.0158(10) 0.0194(10) 0.0272(11) -0.0013(8) 0.0070(9) 0.0026(9)
C18 0.0344(14) 0.0198(12) 0.0593(18) 0.0037(10) 0.0290(13) -0.0017(11)

loop_
_atom_type_symbol
_atom_type_description
_atom_type_scat_dispersion_real
_atom_type_scat_dispersion_imag
_atom_type_scat_source
C C 0.0181 0.0091 'International Tables Vol C Tables 4.2.6.8 and 6.1.1.4'
H H 0.0000 0.0000 'International Tables Vol C Tables 4.2.6.8 and 6.1.1.4'
N N 0.0311 0.0180 'International Tables Vol C Tables 4.2.6.8 and 6.1.1.4'
O O 0.0492 0.0322 'International Tables Vol C Tables 4.2.6.8 and 6.1.1.4'
S S 0.3331 0.5567 'International Tables Vol C Tables 4.2.6.8 and 6.1.1.4'
Br Br -0.6763 1.2805 'International Tables Vol C Tables 4.2.6.8 and 6.1.1.4'

loop_
_geom_angle_atom_site_label_1
_geom_angle_atom_site_label_2
_geom_angle_atom_site_label_3
_geom_angle
O5 S1 O4 121.22(11)
O5 S1 O2 105.69(9)
O4 S1 O2 107.42(9)
O5 S1 N1 108.81(9)
O4 S1 N1 108.68(10)
O2 S1 N1 103.59(9)
N2 O1 C5 108.15(16)
C15 O2 S1 112.86(13)
C17 N2 O1 121.31(18)
C17 N2 C7 116.23(18)
O1 N2 C7 117.30(17)
C7 N1 C16 111.38(16)
C7 N1 S1 116.45(13)
C16 N1 S1 117.75(14)
C2 C1 C13 120.3(2)
C2 C1 H1 119.9
C13 C1 H1 119.9
C1 C2 C3 120.0(2)
C1 C2 H16 120.0
C3 C2 H16 120.0
C4 C3 C2 120.4(2)
C4 C3 H3 119.8
C2 C3 H3 119.8
C3 C4 C12 119.2(2)
C3 C4 C5 120.6(2)
C12 C4 C5 120.1(2)
O1 C5 C4 107.59(18)
O1 C5 H6 110.2
C4 C5 H6 110.2
O1 C5 H15 110.2
C4 C5 H15 110.2
H6 C5 H15 108.5
N2 C7 N1 100.28(16)
N2 C7 C8 110.99(17)
N1 C7 C8 115.18(16)
N2 C7 H13 110.0
N1 C7 H13 110.0
C8 C7 H13 110.0
C15 C8 C9 118.60(19)
C15 C8 C7 122.38(18)
C9 C8 C7 118.96(18)
C10 C9 C8 118.89(19)
C10 C9 H7 120.6
C8 C9 H7 120.6
C9 C10 C11 122.2(2)
C9 C10 Br1 118.96(16)
C11 C10 Br1 118.87(17)
C10 C11 C14 119.0(2)
C10 C11 H2 120.5
C14 C11 H2 120.5
C13 C12 C4 120.1(2)
C13 C12 H4 119.9
C4 C12 H4 119.9
C1 C13 C12 120.0(2)
C1 C13 H5 120.0
C12 C13 H5 120.0
C15 C14 C11 118.7(2)
C15 C14 H8 120.7
C11 C14 H8 120.7
C14 C15 C8 122.68(19)
C14 C15 O2 117.49(18)
C8 C15 O2 119.83(19)
N1 C16 C17 103.17(17)
N1 C16 C18 111.9(2)
C17 C16 C18 112.5(2)
N1 C16 H9 109.7
C17 C16 H9 109.7
C18 C16 H9 109.7
O3 C17 N2 126.3(2)
O3 C17 C16 127.0(2)
N2 C17 C16 106.63(19)
C16 C18 H12 109.5
C16 C18 H11 109.5
H12 C18 H11 109.5
C16 C18 H10 109.5
H12 C18 H10 109.5
H11 C18 H10 109.5

loop_
_geom_bond_atom_site_label_1
_geom_bond_atom_site_label_2
_geom_bond_distance
Br1 C10 1.894(2)
S1 O5 1.4161(16)
S1 O4 1.4254(17)
S1 O2 1.6026(16)
S1 N1 1.6209(18)
O1 N2 1.393(2)
O1 C5 1.462(3)
O2 C15 1.411(2)
N2 C17 1.356(3)
N2 C7 1.454(3)
O3 C17 1.212(3)
N1 C7 1.488(3)
N1 C16 1.498(3)
C1 C2 1.380(4)
C1 C13 1.386(4)
C1 H1 0.95
C2 C3 1.391(4)
C2 H16 0.95
C3 C4 1.387(3)
C3 H3 0.95
C4 C12 1.400(3)
C4 C5 1.496(3)
C5 H6 0.99
C5 H15 0.99
C7 C8 1.516(3)
C7 H13 1.0
C8 C15 1.388(3)
C8 C9 1.392(3)
C9 C10 1.387(3)
C9 H7 0.95
C10 C11 1.390(3)
C11 C14 1.390(3)
C11 H2 0.95
C12 C13 1.389(3)
C12 H4 0.95
C13 H5 0.95
C14 C15 1.383(3)
C14 H8 0.95
C16 C17 1.513(3)
C16 C18 1.516(3)
C16 H9 1.0
C18 H12 0.98
C18 H11 0.98
C18 H10 0.98

loop_
_geom_torsion_atom_site_label_1
_geom_torsion_atom_site_label_2
_geom_torsion_atom_site_label_3
_geom_torsion_atom_site_label_4
_geom_torsion
O5 S1 O2 C15 174.81(14)
O4 S1 O2 C15 -54.46(16)
N1 S1 O2 C15 60.45(16)
C5 O1 N2 C17 -90.3(2)
C5 O1 N2 C7 116.0(2)
O5 S1 N1 C7 -158.82(15)
O4 S1 N1 C7 67.29(17)
O2 S1 N1 C7 -46.72(16)
O5 S1 N1 C16 -22.62(19)
O4 S1 N1 C16 -156.52(16)
O2 S1 N1 C16 89.48(17)
C13 C1 C2 C3 -0.1(4)
C1 C2 C3 C4 0.5(4)
C2 C3 C4 C12 -0.4(3)
C2 C3 C4 C5 177.3(2)
N2 O1 C5 C4 176.80(19)
C3 C4 C5 O1 103.5(3)
C12 C4 C5 O1 -78.8(3)
C17 N2 C7 N1 15.4(2)
O1 N2 C7 N1 170.44(17)
C17 N2 C7 C8 137.6(2)
O1 N2 C7 C8 -67.4(2)
C16 N1 C7 N2 -8.4(2)
S1 N1 C7 N2 130.45(15)
C16 N1 C7 C8 -127.58(19)
S1 N1 C7 C8 11.3(2)
N2 C7 C8 C15 -94.6(2)
N1 C7 C8 C15 18.5(3)
N2 C7 C8 C9 82.6(2)
N1 C7 C8 C9 -164.40(18)
C15 C8 C9 C10 2.1(3)
C7 C8 C9 C10 -175.20(19)
C8 C9 C10 C11 -1.4(3)
C8 C9 C10 Br1 178.58(16)
C9 C10 C11 C14 -0.2(4)
Br1 C10 C11 C14 179.79(18)
C3 C4 C12 C13 0.0(3)
C5 C4 C12 C13 -177.7(2)
C2 C1 C13 C12 -0.4(4)
C4 C12 C13 C1 0.4(4)
C10 C11 C14 C15 1.1(3)
C11 C14 C15 C8 -0.4(3)
C11 C14 C15 O2 -179.7(2)
C9 C8 C15 C14 -1.2(3)
C7 C8 C15 C14 176.0(2)
C9 C8 C15 O2 178.10(18)
C7 C8 C15 O2 -4.7(3)
S1 O2 C15 C14 141.61(17)
S1 O2 C15 C8 -37.7(2)
C7 N1 C16 C17 0.2(2)
S1 N1 C16 C17 -138.04(15)
C7 N1 C16 C18 -120.9(2)
S1 N1 C16 C18 100.9(2)
O1 N2 C17 O3 12.8(4)
C7 N2 C17 O3 166.8(2)
O1 N2 C17 C16 -170.00(18)
C7 N2 C17 C16 -16.1(3)
N1 C16 C17 O3 -174.0(2)
C18 C16 C17 O3 -53.3(3)
N1 C16 C17 N2 8.9(2)
C18 C16 C17 N2 129.6(2)
